data_7063838
loop_
_publ_author_name
'Kre\<s\'akov\'a, Lenka'
'Tarasenko, R\'obert'
'Orend\'a\<c, Martin'
'Titikov, Hryhorii'
'\<Ci\<zm\'ar, Erik'
'Kuch\'ar, Juraj'
'\<Cern\'ak, Juraj'
'Jankovi\<c, \<Lubo\<s'
'Madejov\'a, Jana'

_publ_section_title
;
 Gadolinium chloride hexahydrate and its intercalation into synthetic
 saponite: structure, characterization and slow magnetic relaxation of the
 intercalated sample
;
_journal_issue 26
_journal_name_full 'New Journal of Chemistry'
_journal_page_first 11520
_journal_page_last 11530
_journal_paper_doi 10.1039/D5NJ01537E
_journal_volume 49
_journal_year 2025
_chemical_formula_sum 'Cl3 Gd H12 O6'
_chemical_formula_weight 371.70
_chemical_name_systematic 'Gadolinium(III) Chloride Hexahydrate'
_chemical_properties_physical Hygroscopic
_space_group_crystal_system monoclinic
_space_group_IT_number 13
_space_group_name_Hall '-P 2yac'
_space_group_name_H-M_alt 'P 1 2/n 1'
_atom_sites_solution_hydrogens difmap
_audit_creation_method SHELXL-2018/3
_audit_update_record
;
2025-01-13 deposited with the CCDC.	2025-06-03 downloaded from the CCDC.
;
_cell_angle_alpha 90
_cell_angle_beta 93.693(5)
_cell_angle_gamma 90
_cell_formula_units_Z 2
_cell_length_a 7.9044(5)
_cell_length_b 6.5160(3)
_cell_length_c 9.6279(5)
_cell_measurement_reflns_used 983
_cell_measurement_temperature 173(2)
_cell_measurement_theta_max 29.9610
_cell_measurement_theta_min 4.6320
_cell_volume 494.86(5)
_computing_cell_refinement 'CrysAlisPro 1.171.42.49 (Rigaku OD, 2022)'
_computing_data_collection 'CrysAlisPro 1.171.42.49 (Rigaku OD, 2022)'
_computing_data_reduction 'CrysAlisPro 1.171.42.49 (Rigaku OD, 2022)'
_computing_structure_refinement 'SHELXL-2018/3 (Sheldrick, 2018)'
_diffrn_ambient_temperature 173(2)
_diffrn_detector_area_resol_mean 8.3438
_diffrn_measured_fraction_theta_full 1.000
_diffrn_measured_fraction_theta_max 1.000
_diffrn_measurement_device_type 'Xcalibur, Sapphire2, large Be window'
_diffrn_measurement_method '\w scans'
_diffrn_radiation_type MoK\a
_diffrn_radiation_wavelength 0.71073
_diffrn_reflns_av_R_equivalents 0.0225
_diffrn_reflns_av_unetI/netI 0.0183
_diffrn_reflns_Laue_measured_fraction_full 1.000
_diffrn_reflns_Laue_measured_fraction_max 1.000
_diffrn_reflns_limit_h_max 9
_diffrn_reflns_limit_h_min -9
_diffrn_reflns_limit_k_max 8
_diffrn_reflns_limit_k_min -7
_diffrn_reflns_limit_l_max 11
_diffrn_reflns_limit_l_min -11
_diffrn_reflns_number 3424
_diffrn_reflns_point_group_measured_fraction_full 1.000
_diffrn_reflns_point_group_measured_fraction_max 1.000
_diffrn_reflns_theta_full 25.242
_diffrn_reflns_theta_max 25.985
_diffrn_reflns_theta_min 3.126
_diffrn_source 'fine-focus sealed X-ray tube'
_exptl_absorpt_coefficient_mu 7.492
_exptl_absorpt_correction_T_max 0.584
_exptl_absorpt_correction_T_min 0.373
_exptl_absorpt_correction_type analytical
_exptl_absorpt_process_details
;
CrysAlisPro 1.171.42.49 (Rigaku Oxford Diffraction, 2022)
Analytical numeric absorption correction using a multifaceted crystal
model based on expressions derived by R.C. Clark & J.S. Reid.
(Clark, R. C. & Reid, J. S. (1995). Acta Cryst. A51, 887-897)
Empirical absorption correction using spherical harmonics,
implemented in SCALE3 ABSPACK scaling algorithm.
;
_exptl_crystal_colour white
_exptl_crystal_density_diffrn 2.495
_exptl_crystal_description block
_exptl_crystal_F_000 350
_exptl_crystal_recrystallization_method 'Re-crystallisation from solvent: acetone'
_exptl_crystal_size_max 0.417
_exptl_crystal_size_mid 0.350
_exptl_crystal_size_min 0.213
_refine_diff_density_max 0.665
_refine_diff_density_min -0.989
_refine_diff_density_rms 0.157
_refine_ls_extinction_coef 0.308(6)
_refine_ls_extinction_expression Fc^*^=kFc[1+0.001xFc^2^\l^3^/sin(2\q)]^-1/4^
_refine_ls_extinction_method 'SHELXL-2018/3 (Sheldrick 2018)'
_refine_ls_goodness_of_fit_ref 1.172
_refine_ls_hydrogen_treatment refxyz
_refine_ls_matrix_type full
_refine_ls_number_parameters 66
_refine_ls_number_reflns 973
_refine_ls_number_restraints 9
_refine_ls_restrained_S_all 1.169
_refine_ls_R_factor_all 0.0169
_refine_ls_R_factor_gt 0.0165
_refine_ls_shift/su_max 0.000
_refine_ls_shift/su_mean 0.000
_refine_ls_structure_factor_coef Fsqd
_refine_ls_weighting_details 'w=1/[\s^2^(Fo^2^)+(0.0262P)^2^] where P=(Fo^2^+2Fc^2^)/3'
_refine_ls_weighting_scheme calc
_refine_ls_wR_factor_gt 0.0404
_refine_ls_wR_factor_ref 0.0405
_reflns_Friedel_coverage 0.000
_reflns_number_gt 958
_reflns_number_total 973
_reflns_threshold_expression 'I > 2\s(I)'
_cod_data_source_file d5nj01537e2.cif
_cod_data_source_block GdCl3-hexahydrate-173
_cod_depositor_comments 'Adding full bibliography for 7063838--7063839.cif.'
_cod_original_sg_symbol_H-M 'P 2/n'
_cod_original_formula_sum 'Cl3 H12 Gd O6'
_cod_database_code 7063838
_shelx_shelxl_version_number 2018/3
_shelx_space_group_comment
;
The symmetry employed for this shelxl refinement is uniquely defined
by the following loop, which should always be used as a source of
symmetry information in preference to the above space-group names.
They are only intended as comments.
;

loop_
_space_group_symop_operation_xyz
'x, y, z'
'-x+1/2, y, -z+1/2'
'-x, -y, -z'
'x-1/2, -y, z-1/2'

loop_
_atom_site_label
_atom_site_type_symbol
_atom_site_fract_x
_atom_site_fract_y
_atom_site_fract_z
_atom_site_U_iso_or_equiv
_atom_site_adp_type
_atom_site_occupancy
_atom_site_site_symmetry_order
_atom_site_calc_flag
_atom_site_refinement_flags_posn
_atom_site_refinement_flags_adp
_atom_site_refinement_flags_occupancy
_atom_site_disorder_assembly
_atom_site_disorder_group
Gd1 Gd 0.250000 0.34829(2) 0.750000 0.01123(13) Uani 1 2 d S T P . .
Cl1 Cl 0.24022(10) 0.66451(10) 0.94155(8) 0.01905(19) Uani 1 1 d . . . . .
Cl2 Cl 0.250000 0.12412(16) 0.250000 0.0212(2) Uani 1 2 d S T P . .
O1 O 0.5432(2) 0.4506(3) 0.7814(2) 0.0210(4) Uani 1 1 d D . . . .
H1O1 H 0.600(4) 0.410(5) 0.850(3) 0.032 Uiso 1 1 d D U . . .
H2O1 H 0.577(5) 0.569(4) 0.765(4) 0.033 Uiso 1 1 d D U . . .
O2 O 0.3940(3) 0.2006(4) 0.5612(2) 0.0209(4) Uani 1 1 d D . . . .
H1O2 H 0.489(3) 0.240(7) 0.546(3) 0.031 Uiso 1 1 d D U . . .
H2O2 H 0.343(4) 0.173(5) 0.487(3) 0.031 Uiso 1 1 d D U . . .
O3 O 0.0873(2) 0.0753(3) 0.6455(2) 0.0203(4) Uani 1 1 d D . . . .
H1O3 H -0.009(3) 0.042(5) 0.671(4) 0.030 Uiso 1 1 d D U . . .
H2O3 H 0.133(4) -0.038(4) 0.628(4) 0.030 Uiso 1 1 d D U . . .

loop_
_atom_site_aniso_label
_atom_site_aniso_U_11
_atom_site_aniso_U_22
_atom_site_aniso_U_33
_atom_site_aniso_U_23
_atom_site_aniso_U_13
_atom_site_aniso_U_12
Gd1 0.01167(16) 0.01030(17) 0.01186(16) 0.000 0.00175(8) 0.000
Cl1 0.0224(4) 0.0171(4) 0.0180(4) -0.0045(2) 0.0038(3) -0.0015(2)
Cl2 0.0186(5) 0.0231(6) 0.0220(5) 0.000 0.0022(4) 0.000
O1 0.0173(10) 0.0199(12) 0.0255(10) 0.0035(9) -0.0011(8) -0.0040(8)
O2 0.0198(11) 0.0250(11) 0.0186(10) -0.0062(9) 0.0063(8) -0.0027(9)
O3 0.0185(10) 0.0148(12) 0.0281(11) -0.0075(9) 0.0044(8) -0.0032(9)

loop_
_atom_type_symbol
_atom_type_description
_atom_type_scat_dispersion_real
_atom_type_scat_dispersion_imag
_atom_type_scat_source
H H 0.0000 0.0000 'International Tables Vol C Tables 4.2.6.8 and 6.1.1.4'
O O 0.0106 0.0060 'International Tables Vol C Tables 4.2.6.8 and 6.1.1.4'
Cl Cl 0.1484 0.1585 'International Tables Vol C Tables 4.2.6.8 and 6.1.1.4'
Gd Gd -0.1653 3.9035 'International Tables Vol C Tables 4.2.6.8 and 6.1.1.4'

loop_
_geom_angle_atom_site_label_1
_geom_angle_atom_site_label_2
_geom_angle_atom_site_label_3
_geom_angle
_geom_angle_site_symmetry_1
_geom_angle_site_symmetry_3
_geom_angle_publ_flag
O3 Gd1 O3 83.26(11) . 2_556 ?
O3 Gd1 O2 69.57(7) . . ?
O3 Gd1 O2 75.61(7) 2_556 . ?
O3 Gd1 O2 75.61(8) . 2_556 ?
O3 Gd1 O2 69.57(7) 2_556 2_556 ?
O2 Gd1 O2 132.87(12) . 2_556 ?
O3 Gd1 O1 138.45(7) . . ?
O3 Gd1 O1 70.42(7) 2_556 . ?
O2 Gd1 O1 73.01(8) . . ?
O2 Gd1 O1 120.88(7) 2_556 . ?
O3 Gd1 O1 70.42(7) . 2_556 ?
O3 Gd1 O1 138.45(7) 2_556 2_556 ?
O2 Gd1 O1 120.88(7) . 2_556 ?
O2 Gd1 O1 73.01(7) 2_556 2_556 ?
O1 Gd1 O1 147.91(11) . 2_556 ?
O3 Gd1 Cl1 108.19(5) . 2_556 ?
O3 Gd1 Cl1 143.13(5) 2_556 2_556 ?
O2 Gd1 Cl1 76.09(6) . 2_556 ?
O2 Gd1 Cl1 146.64(6) 2_556 2_556 ?
O1 Gd1 Cl1 79.04(5) . 2_556 ?
O1 Gd1 Cl1 77.22(6) 2_556 2_556 ?
O3 Gd1 Cl1 143.13(5) . . ?
O3 Gd1 Cl1 108.19(5) 2_556 . ?
O2 Gd1 Cl1 146.64(6) . . ?
O2 Gd1 Cl1 76.09(6) 2_556 . ?
O1 Gd1 Cl1 77.22(6) . . ?
O1 Gd1 Cl1 79.04(5) 2_556 . ?
Cl1 Gd1 Cl1 83.86(3) 2_556 . ?
Gd1 O1 H1O1 119(3) . . ?
Gd1 O1 H2O1 123(2) . . ?
H1O1 O1 H2O1 107(3) . . ?
Gd1 O2 H1O2 120(3) . . ?
Gd1 O2 H2O2 121(3) . . ?
H1O2 O2 H2O2 109(3) . . ?
Gd1 O3 H1O3 123(2) . . ?
Gd1 O3 H2O3 121(2) . . ?
H1O3 O3 H2O3 104(3) . . ?

loop_
_geom_bond_atom_site_label_1
_geom_bond_atom_site_label_2
_geom_bond_distance
_geom_bond_site_symmetry_2
_geom_bond_publ_flag
Gd1 O3 2.379(2) . ?
Gd1 O3 2.379(2) 2_556 ?
Gd1 O2 2.406(2) . ?
Gd1 O2 2.406(2) 2_556 ?
Gd1 O1 2.4114(18) . ?
Gd1 O1 2.4114(18) 2_556 ?
Gd1 Cl1 2.7697(7) 2_556 ?
Gd1 Cl1 2.7697(7) . ?
O1 H1O1 0.819(18) . ?
O1 H2O1 0.837(18) . ?
O2 H1O2 0.814(18) . ?
O2 H2O2 0.820(18) . ?
O3 H1O3 0.840(18) . ?
O3 H2O3 0.843(18) . ?

loop_
_geom_hbond_atom_site_label_D
_geom_hbond_atom_site_label_H
_geom_hbond_atom_site_label_A
_geom_hbond_distance_DH
_geom_hbond_distance_HA
_geom_hbond_distance_DA
_geom_hbond_angle_DHA
_geom_hbond_site_symmetry_A
_geom_hbond_publ_flag
O1 H1O1 Cl1 0.819(18) 2.351(19) 3.166(2) 173(4) 3_667 yes
O1 H2O1 Cl2 0.837(18) 2.43(2) 3.242(2) 164(3) 3_666 yes
O2 H1O2 Cl1 0.814(18) 2.37(2) 3.162(2) 165(3) 4_665 yes
O2 H2O2 Cl2 0.820(18) 2.37(2) 3.175(2) 167(3) . yes
O3 H1O3 Cl2 0.840(18) 2.36(2) 3.187(2) 167(3) 3_556 yes
O3 H2O3 Cl1 0.843(18) 2.302(18) 3.142(2) 175(3) 2_546 yes
